data_9007745
loop_
_publ_author_name
'Itoh, K.'
'Ukeda, T.'
'Ozaki, T.'
'Nakamura, E.'

_publ_section_title
;
 Redetermination of the structure of caesium hydrogensulfate
;
_journal_name_full 'Acta Crystallographica, Section C'
_journal_page_first 358
_journal_page_last 361
_journal_paper_doi 10.1107/S0108270189007249
_journal_volume 46
_journal_year 1990
_chemical_formula_structural CsHSO4
_chemical_formula_sum 'Cs H O4 S'
_space_group_IT_number 14
_symmetry_space_group_name_Hall '-P 2ybc'
_symmetry_space_group_name_H-M 'P 1 21/c 1'
_cell_angle_alpha 90
_cell_angle_beta 119.39
_cell_angle_gamma 90
_cell_formula_units_Z 4
_cell_length_a 8.214
_cell_length_b 5.809
_cell_length_c 10.984
_cell_volume 456.651
_database_code_amcsd 0010105
_exptl_crystal_density_diffrn 3.345
_cod_depositor_comments
;
  Z value inserted to be consistent with given formula
                               Miguel.
;
_cod_original_formula_sum 'Cs S O4 H'
_cod_database_code 9007745
_amcsd_formula_title CsHSO4

loop_
_space_group_symop_operation_xyz
x,y,z
x,1/2-y,1/2+z
-x,1/2+y,1/2-z
-x,-y,-z

loop_
_atom_site_label
_atom_site_fract_x
_atom_site_fract_y
_atom_site_fract_z
_atom_site_U_iso_or_equiv
Cs 0.28808 0.74303 0.15233 0.02340
S 0.24590 0.23590 0.39740 0.01840
O1 0.30080 0.24800 0.29170 0.03200
O2 0.39290 0.24040 0.53920 0.03400
O3 0.11580 0.04440 0.37070 0.03300
O4 0.13040 0.45990 0.38200 0.03400
H -0.02600 0.49400 0.27600 0.00500

loop_
_cod_related_entry_id
_cod_related_entry_database
_cod_related_entry_code
1 AMCSD 0010105
